data_4062381
loop_
_publ_author_name
'Wu, Pei-Chi'
'Yu, Jen-Kan'
'Song, Yi-Hwa'
'Chi, Yun'
'Chou, Pi-Tai'
'Peng, Shie-Ming'
'Lee, Gene-Hsiang'

_publ_section_title
;
 Synthesis and Characterization of Metal Complexes Possessing the
 5-(2-Pyridyl) Pyrazolate Ligands: The Observation of Remarkable
 Osmium-Induced Blue Phosphorescence in Solution at Room Temperature
;
_journal_issue 24
_journal_name_full Organometallics
_journal_page_first 4938
_journal_page_last 4946
_journal_paper_doi 10.1021/om034037e
_journal_volume 22
_journal_year 2003
_chemical_formula_sum 'C20 H10 F6 N6 O2 Os'
_chemical_formula_weight 670.54
_space_group_IT_number 13
_symmetry_cell_setting monoclinic
_symmetry_space_group_name_Hall '-P 2yc'
_symmetry_space_group_name_H-M 'P 1 2/c 1'
_cell_angle_alpha 90.00
_cell_angle_beta 109.2293(12)
_cell_angle_gamma 90.00
_cell_formula_units_Z 4
_cell_length_a 13.2724(7)
_cell_length_b 13.5524(7)
_cell_length_c 12.9716(7)
_cell_measurement_temperature 295(2)
_cell_volume 2203.1(2)
_diffrn_ambient_temperature 295(2)
_exptl_crystal_density_diffrn 2.022
_cod_depositor_comments
;
The following automatic conversions were performed:
'_symmetry_cell_setting' value 'Monoclinic' changed to 'monoclinic'
according to '/home/saulius/struct/CIF-dictionaries/cif_core.dic'
dictionary named 'cif_core.dic' version 2.4.1 from 2010-06-29.

Automatic conversion script
Id: cif_fix_enum 1527 2010-12-29 10:47:43Z saulius 
;
_cod_original_sg_symbol_H-M 'P 2/c'
_cod_database_code 4062381

loop_
_symmetry_equiv_pos_as_xyz
'x, y, z'
'-x, y, -z+1/2'
'-x, -y, -z'
'x, -y, z-1/2'

loop_
_atom_site_label
_atom_site_type_symbol
_atom_site_fract_x
_atom_site_fract_y
_atom_site_fract_z
_atom_site_U_iso_or_equiv
_atom_site_adp_type
_atom_site_occupancy
_atom_site_symmetry_multiplicity
_atom_site_calc_flag
_atom_site_refinement_flags
_atom_site_disorder_assembly
_atom_site_disorder_group
Os1 Os 0.5000 0.975756(12) 0.2500 0.03936(6) Uani 1 2 d S . .
O1 O 0.4069(2) 1.1371(2) 0.0861(3) 0.0817(9) Uani 1 1 d . . .
N1 N 0.3581(2) 0.96090(19) 0.2872(2) 0.0434(6) Uani 1 1 d . . .
N2 N 0.41983(19) 0.86377(19) 0.1443(2) 0.0444(6) Uani 1 1 d . . .
N3 N 0.4424(2) 0.8101(2) 0.0678(2) 0.0532(7) Uani 1 1 d . . .
C1 C 0.4400(3) 1.0748(3) 0.1464(3) 0.0501(8) Uani 1 1 d . . .
C2 C 0.3309(3) 1.0137(3) 0.3614(3) 0.0561(9) Uani 1 1 d . . .
H2A H 0.3794 1.0598 0.4029 0.067 Uiso 1 1 calc R . .
C3 C 0.2360(3) 1.0034(3) 0.3792(3) 0.0650(10) Uani 1 1 d . . .
H3A H 0.2205 1.0414 0.4317 0.078 Uiso 1 1 calc R . .
C4 C 0.1629(3) 0.9356(3) 0.3178(4) 0.0667(11) Uani 1 1 d . . .
H4A H 0.0973 0.9277 0.3281 0.080 Uiso 1 1 calc R . .
C5 C 0.1887(3) 0.8800(3) 0.2415(3) 0.0576(9) Uani 1 1 d . . .
H5A H 0.1408 0.8336 0.2001 0.069 Uiso 1 1 calc R . .
C6 C 0.2866(2) 0.8936(2) 0.2266(3) 0.0454(7) Uani 1 1 d . . .
C7 C 0.3221(2) 0.8405(2) 0.1486(3) 0.0460(7) Uani 1 1 d . . .
C8 C 0.2772(3) 0.7686(3) 0.0715(3) 0.0569(9) Uani 1 1 d . . .
H8A H 0.2108 0.7386 0.0550 0.068 Uiso 1 1 calc R . .
C9 C 0.3560(3) 0.7523(3) 0.0246(3) 0.0572(9) Uani 1 1 d . A .
C10 C 0.3519(4) 0.6830(4) -0.0646(4) 0.0809(13) Uani 1 1 d . . .
F1 F 0.2651(11) 0.6396(17) -0.1029(19) 0.130(6) Uani 0.50 1 d P A 1
F2 F 0.4288(16) 0.6182(16) -0.0379(17) 0.142(6) Uani 0.50 1 d P A 1
F3 F 0.366(2) 0.7311(10) -0.1504(12) 0.129(4) Uani 0.50 1 d P A 1
F1' F 0.275(2) 0.695(2) -0.1516(12) 0.180(9) Uani 0.50 1 d P A 2
F2' F 0.336(4) 0.5915(8) -0.0386(19) 0.174(7) Uani 0.50 1 d P A 2
F3' F 0.4350(16) 0.679(2) -0.090(2) 0.157(8) Uani 0.50 1 d P A 2
Os2 Os 1.0000 0.560722(13) 0.2500 0.04478(7) Uani 1 2 d S . .
O2 O 0.9390(4) 0.4108(3) 0.0691(4) 0.1301(16) Uani 1 1 d . . .
N4 N 0.8371(2) 0.5765(2) 0.2327(2) 0.0532(7) Uani 1 1 d . . .
N5 N 0.9493(2) 0.6712(2) 0.1330(2) 0.0459(6) Uani 1 1 d . . .
N6 N 0.9980(2) 0.7228(2) 0.0746(2) 0.0512(7) Uani 1 1 d . . .
C11 C 0.9641(4) 0.4655(3) 0.1375(4) 0.0722(12) Uani 1 1 d . . .
C12 C 0.7862(3) 0.5299(3) 0.2937(4) 0.0682(11) Uani 1 1 d . . .
H12A H 0.8238 0.4868 0.3487 0.082 Uiso 1 1 calc R . .
C13 C 0.6785(4) 0.5461(4) 0.2745(5) 0.0912(17) Uani 1 1 d . . .
H13A H 0.6442 0.5137 0.3167 0.109 Uiso 1 1 calc R . .
C14 C 0.6233(4) 0.6082(5) 0.1954(5) 0.0973(17) Uani 1 1 d . . .
H14A H 0.5511 0.6189 0.1831 0.117 Uiso 1 1 calc R . .
C15 C 0.6735(3) 0.6561(4) 0.1326(4) 0.0824(14) Uani 1 1 d . . .
H15A H 0.6362 0.6996 0.0779 0.099 Uiso 1 1 calc R . .
C16 C 0.7811(3) 0.6382(3) 0.1527(3) 0.0594(9) Uani 1 1 d . . .
C17 C 0.8423(3) 0.6859(3) 0.0936(3) 0.0548(9) Uani 1 1 d . . .
C18 C 0.8209(3) 0.7482(3) 0.0054(3) 0.0725(12) Uani 1 1 d . . .
H18A H 0.7547 0.7709 -0.0390 0.087 Uiso 1 1 calc R . .
C19 C 0.9190(3) 0.7694(3) -0.0025(3) 0.0611(10) Uani 1 1 d . B .
C20 C 0.9444(6) 0.8350(5) -0.0824(5) 0.0973(17) Uani 1 1 d . . .
F4 F 0.8893(19) 0.9201(12) -0.093(2) 0.164(10) Uani 0.50 1 d P B 1
F5 F 0.9081(16) 0.7926(19) -0.1806(10) 0.156(7) Uani 0.50 1 d P B 1
F6 F 1.0403(10) 0.8537(19) -0.0621(19) 0.150(10) Uani 0.50 1 d P B 1
F4' F 0.8618(15) 0.8757(19) -0.143(2) 0.178(10) Uani 0.50 1 d P B 2
F5' F 0.990(3) 0.7945(17) -0.143(2) 0.211(12) Uani 0.50 1 d P B 2
F6' F 1.013(2) 0.9031(17) -0.0368(19) 0.181(11) Uani 0.50 1 d P B 2

loop_
_atom_site_aniso_label
_atom_site_aniso_U_11
_atom_site_aniso_U_22
_atom_site_aniso_U_33
_atom_site_aniso_U_23
_atom_site_aniso_U_13
_atom_site_aniso_U_12
Os1 0.03266(9) 0.03866(11) 0.04190(11) 0.000 0.00572(7) 0.000
O1 0.0605(16) 0.086(2) 0.096(2) 0.0423(18) 0.0226(16) 0.0244(15)
N1 0.0383(14) 0.0433(14) 0.0455(16) 0.0020(12) 0.0095(12) 0.0010(11)
N2 0.0397(14) 0.0438(15) 0.0457(15) -0.0057(12) 0.0087(11) -0.0042(11)
N3 0.0498(16) 0.0554(18) 0.0514(17) -0.0070(14) 0.0128(13) -0.0015(13)
C1 0.0373(17) 0.055(2) 0.053(2) 0.0105(17) 0.0075(15) 0.0058(14)
C2 0.053(2) 0.059(2) 0.054(2) -0.0072(17) 0.0133(17) 0.0024(16)
C3 0.057(2) 0.082(3) 0.063(2) -0.002(2) 0.0290(19) 0.005(2)
C4 0.049(2) 0.084(3) 0.073(3) 0.015(2) 0.027(2) 0.0039(19)
C5 0.0448(18) 0.063(2) 0.061(2) 0.0084(18) 0.0124(17) -0.0112(16)
C6 0.0395(16) 0.0456(18) 0.0451(18) 0.0077(15) 0.0059(13) -0.0001(14)
C7 0.0414(16) 0.0440(18) 0.0477(19) 0.0025(14) 0.0083(14) -0.0030(13)
C8 0.0460(18) 0.055(2) 0.061(2) -0.0044(18) 0.0070(16) -0.0129(15)
C9 0.060(2) 0.048(2) 0.056(2) -0.0111(17) 0.0084(17) -0.0050(16)
C10 0.076(3) 0.085(4) 0.079(3) -0.027(3) 0.023(3) -0.009(3)
F1 0.098(8) 0.154(14) 0.139(13) -0.105(10) 0.040(8) -0.075(10)
F2 0.128(10) 0.108(10) 0.149(12) -0.071(8) -0.010(8) 0.044(8)
F3 0.178(12) 0.132(8) 0.093(7) -0.044(6) 0.064(8) -0.029(9)
F1' 0.190(19) 0.23(2) 0.071(7) -0.063(9) -0.024(9) 0.068(14)
F2' 0.34(2) 0.066(5) 0.148(12) -0.045(6) 0.121(14) -0.047(10)
F3' 0.133(11) 0.192(18) 0.178(18) -0.132(14) 0.095(13) -0.062(12)
Os2 0.04787(11) 0.04422(12) 0.04441(11) 0.000 0.01814(8) 0.000
O2 0.167(4) 0.110(3) 0.130(3) -0.075(3) 0.070(3) -0.016(3)
N4 0.0511(16) 0.0597(18) 0.0544(18) -0.0222(14) 0.0249(15) -0.0183(14)
N5 0.0449(14) 0.0501(16) 0.0421(15) 0.0009(12) 0.0135(12) 0.0041(12)
N6 0.0527(16) 0.0561(17) 0.0456(16) 0.0063(13) 0.0170(13) 0.0101(13)
C11 0.090(3) 0.059(2) 0.078(3) -0.018(2) 0.041(3) 0.000(2)
C12 0.074(3) 0.073(3) 0.068(3) -0.018(2) 0.038(2) -0.023(2)
C13 0.085(3) 0.112(4) 0.099(4) -0.034(3) 0.060(3) -0.042(3)
C14 0.058(3) 0.136(5) 0.104(4) -0.023(4) 0.034(3) -0.014(3)
C15 0.048(2) 0.111(4) 0.091(3) -0.016(3) 0.026(2) -0.001(2)
C16 0.0470(19) 0.068(2) 0.060(2) -0.0185(19) 0.0143(17) -0.0034(17)
C17 0.0419(17) 0.065(2) 0.053(2) -0.0109(18) 0.0103(16) 0.0085(16)
C18 0.064(2) 0.084(3) 0.062(3) 0.012(2) 0.010(2) 0.029(2)
C19 0.067(2) 0.062(2) 0.054(2) 0.0099(18) 0.0192(19) 0.0192(19)
C20 0.113(5) 0.101(5) 0.076(4) 0.041(3) 0.029(4) 0.031(4)
F4 0.21(2) 0.093(8) 0.24(2) 0.098(10) 0.138(19) 0.076(10)
F5 0.182(13) 0.230(18) 0.061(5) 0.017(7) 0.045(7) -0.031(14)
F6 0.073(5) 0.21(2) 0.167(19) 0.135(17) 0.040(9) 0.009(10)
F4' 0.151(9) 0.179(18) 0.170(16) 0.133(15) 0.007(11) 0.048(13)
F5' 0.33(3) 0.21(2) 0.168(19) 0.086(17) 0.18(2) 0.09(2)
F6' 0.22(3) 0.159(15) 0.157(10) 0.057(12) 0.051(15) -0.051(16)

loop_
_geom_bond_atom_site_label_1
_geom_bond_atom_site_label_2
_geom_bond_distance
_geom_bond_site_symmetry_2
_geom_bond_publ_flag
Os1 C1 1.881(3) 2_655 ?
Os1 C1 1.881(3) . ?
Os1 N2 2.087(3) . ?
Os1 N2 2.087(3) 2_655 ?
Os1 N1 2.103(3) . ?
Os1 N1 2.103(3) 2_655 ?
O1 C1 1.136(4) . ?
N1 C2 1.341(4) . ?
N1 C6 1.364(4) . ?
N2 N3 1.342(4) . ?
N2 C7 1.354(4) . ?
N3 C9 1.350(4) . ?
C2 C3 1.360(5) . ?
C3 C4 1.382(6) . ?
C4 C5 1.374(6) . ?
C5 C6 1.387(4) . ?
C6 C7 1.442(5) . ?
C7 C8 1.383(5) . ?
C8 C9 1.388(5) . ?
C9 C10 1.478(6) . ?
C10 F1 1.243(9) . ?
C10 F3' 1.251(12) . ?
C10 F1' 1.256(12) . ?
C10 F2 1.304(11) . ?
C10 F2' 1.320(10) . ?
C10 F3 1.353(12) . ?
Os2 C11 1.889(4) . ?
Os2 C11 1.889(4) 2_755 ?
Os2 N5 2.080(3) 2_755 ?
Os2 N5 2.080(3) . ?
Os2 N4 2.109(3) 2_755 ?
Os2 N4 2.109(3) . ?
O2 C11 1.119(5) . ?
N4 C16 1.349(5) . ?
N4 C12 1.353(5) . ?
N5 N6 1.342(4) . ?
N5 C17 1.357(4) . ?
N6 C19 1.344(4) . ?
C12 C13 1.386(6) . ?
C13 C14 1.343(8) . ?
C14 C15 1.373(7) . ?
C15 C16 1.385(5) . ?
C16 C17 1.441(5) . ?
C17 C18 1.375(5) . ?
C18 C19 1.369(6) . ?
C19 C20 1.487(7) . ?
C20 F6 1.238(16) . ?
C20 F4' 1.248(15) . ?
C20 F5' 1.268(16) . ?
C20 F6' 1.29(2) . ?
C20 F5 1.334(17) . ?
C20 F4 1.349(15) . ?
